data_7113941
loop_
_publ_author_name
'Laura Ascherl'
'Andreas Nordheider'
'Kasun S. Athukorala Arachchige'
'David B. Cordes'
'Konstantin Karaghiosoff'
'Michael Buhl'
'Alexandra M. Z. Slawin'
'J. Derek Woollins'

_publ_section_title
;
 The activation of Woollins' reagent. Isolation of pyridine stabilised
 PhPSe2
;
_journal_name_full Chem.Commun.
_journal_page_first 6214
_journal_paper_doi 10.1039/C4CC01073F
_journal_volume 50
_journal_year 2014
_chemical_formula_moiety 'C18 H21 N2 P Se3'
_chemical_formula_sum 'C18 H21 N2 P Se3'
_chemical_formula_weight 533.23
_space_group_IT_number 14
_symmetry_cell_setting monoclinic
_symmetry_Int_Tables_number 14
_symmetry_space_group_name_Hall '-P 2yn'
_symmetry_space_group_name_H-M 'P 1 21/n 1'
_atom_sites_solution_hydrogens geom
_atom_sites_solution_primary direct
_atom_sites_solution_secondary difmap
_cell_angle_alpha 90.0000
_cell_angle_beta 94.997(7)
_cell_angle_gamma 90.0000
_cell_formula_units_Z 4
_cell_length_a 8.7259(11)
_cell_length_b 14.3639(18)
_cell_length_c 16.1845(19)
_cell_measurement_reflns_used 7988
_cell_measurement_temperature 173
_cell_measurement_theta_max 25.34
_cell_measurement_theta_min 3.10
_cell_volume 2020.8(4)
_computing_cell_refinement 'CrystalClear-SM Expert 2.0 rc13'
_computing_data_collection 'CrystalClear-SM Expert 2.0 rc13 (Rigaku, 2009)'
_computing_data_reduction 'CrystalClear-SM Expert 2.0 rc13'
_computing_molecular_graphics 'CrystalStructure 4.0'
_computing_publication_material 'CrystalStructure 4.0 (Rigaku, 2010)'
_computing_structure_refinement 'SHELXL97 (Sheldrick, 2008)'
_computing_structure_solution 'SIR2004 (Burla, et al., 2005)'
_diffrn_ambient_temperature 173
_diffrn_detector_area_resol_mean 7.353
_diffrn_measured_fraction_theta_full 0.985
_diffrn_measured_fraction_theta_max 0.973
_diffrn_measurement_device_type 'Rigaku Mercury70'
_diffrn_measurement_method \w
_diffrn_radiation_type 'Mo K\a'
_diffrn_radiation_wavelength 0.71075
_diffrn_reflns_av_R_equivalents 0.0433
_diffrn_reflns_Laue_measured_fraction_full 0.985
_diffrn_reflns_Laue_measured_fraction_max 0.973
_diffrn_reflns_limit_h_max 9
_diffrn_reflns_limit_h_min -10
_diffrn_reflns_limit_k_max 16
_diffrn_reflns_limit_k_min -13
_diffrn_reflns_limit_l_max 15
_diffrn_reflns_limit_l_min -19
_diffrn_reflns_number 11983
_diffrn_reflns_point_group_measured_fraction_full 0.985
_diffrn_reflns_point_group_measured_fraction_max 0.973
_diffrn_reflns_theta_full 25.000
_diffrn_reflns_theta_max 25.347
_diffrn_reflns_theta_min 3.101
_diffrn_standards_number 0
_exptl_absorpt_coefficient_mu 5.543
_exptl_absorpt_correction_T_max 0.895
_exptl_absorpt_correction_T_min 0.495
_exptl_absorpt_correction_type multi-scan
_exptl_absorpt_process_details 'REQAB (Rigaku, 1998)'
_exptl_crystal_colour yellow
_exptl_crystal_density_diffrn 1.753
_exptl_crystal_density_method 'not measured'
_exptl_crystal_description prism
_exptl_crystal_F_000 1040.00
_exptl_crystal_size_max 0.100
_exptl_crystal_size_mid 0.100
_exptl_crystal_size_min 0.020
_refine_diff_density_max 0.540
_refine_diff_density_min -0.470
_refine_ls_extinction_method none
_refine_ls_goodness_of_fit_ref 1.071
_refine_ls_hydrogen_treatment mixed
_refine_ls_number_parameters 225
_refine_ls_number_reflns 3598
_refine_ls_number_restraints 2
_refine_ls_R_factor_gt 0.0379
_refine_ls_shift/su_max 0.000
_refine_ls_structure_factor_coef Fsqd
_refine_ls_weighting_details 'w = 1/[\s^2^(Fo^2^)+(0.0152P)^2^+4.1542P] where P=(Fo^2^+2Fc^2^)/3'
_refine_ls_weighting_scheme calc
_refine_ls_wR_factor_ref 0.0743
_reflns_number_gt 2996
_reflns_number_total 3598
_reflns_threshold_expression F^2^>2.0\s(F^2^)
_cod_data_source_file c4cc01073f2.cif
_cod_data_source_block 15
_cod_original_cell_volume 2020.8(5)
_cod_database_code 7113941

loop_
_symmetry_equiv_pos_site_id
_symmetry_equiv_pos_as_xyz
1 +X,+Y,+Z
2 1/2-X,1/2+Y,1/2-Z
3 -X,-Y,-Z
4 1/2+X,1/2-Y,1/2+Z

loop_
_atom_site_label
_atom_site_type_symbol
_atom_site_fract_x
_atom_site_fract_y
_atom_site_fract_z
_atom_site_U_iso_or_equiv
_atom_site_adp_type
_atom_site_occupancy
_atom_site_symmetry_multiplicity
_atom_site_calc_flag
_atom_site_refinement_flags
Se1 Se 0.48337(5) 0.39102(3) 0.40394(3) 0.02932(13) Uani 1.0 4 d .
Se2 Se 0.72777(5) 0.19679(3) 0.35585(2) 0.02585(12) Uani 1.0 4 d .
Se3 Se 0.54236(5) 0.19796(3) 0.54607(2) 0.03125(13) Uani 1.0 4 d .
P1 P 0.52753(13) 0.24160(7) 0.41743(6) 0.0211(3) Uani 1.0 4 d .
N7 N 0.8145(5) 0.4000(3) 0.5146(3) 0.0385(10) Uani 1.0 4 d .
N14 N 0.9354(5) 0.1525(3) 0.5357(3) 0.0350(10) Uani 1.0 4 d .
C1 C 0.3641(5) 0.1800(3) 0.3630(3) 0.0221(10) Uani 1.0 4 d .
C2 C 0.3638(6) 0.0830(3) 0.3652(3) 0.0276(10) Uani 1.0 4 d .
C3 C 0.2464(6) 0.0331(4) 0.3226(3) 0.0360(12) Uani 1.0 4 d .
C4 C 0.1267(6) 0.0787(4) 0.2781(3) 0.0386(13) Uani 1.0 4 d .
C5 C 0.1243(6) 0.1744(4) 0.2761(3) 0.0360(12) Uani 1.0 4 d .
C6 C 0.2435(5) 0.2255(4) 0.3180(3) 0.0297(11) Uani 1.0 4 d .
C8 C 0.9306(7) 0.3819(3) 0.4691(3) 0.0370(13) Uani 1.0 4 d .
C9 C 1.0776(6) 0.3761(3) 0.5053(3) 0.0312(11) Uani 1.0 4 d .
C10 C 1.1068(5) 0.3891(3) 0.5908(3) 0.0245(10) Uani 1.0 4 d .
C11 C 0.9796(6) 0.4064(3) 0.6356(3) 0.0307(11) Uani 1.0 4 d .
C12 C 0.8352(6) 0.4116(3) 0.5960(3) 0.0374(12) Uani 1.0 4 d .
C13 C 1.2642(6) 0.3839(4) 0.6317(3) 0.0343(11) Uani 1.0 4 d .
C15 C 1.0577(6) 0.1121(4) 0.5068(3) 0.0370(12) Uani 1.0 4 d .
C16 C 1.1805(6) 0.0867(4) 0.5588(3) 0.0356(12) Uani 1.0 4 d .
C17 C 1.1823(6) 0.1054(3) 0.6437(3) 0.0261(10) Uani 1.0 4 d .
C18 C 1.0555(6) 0.1500(3) 0.6712(3) 0.0313(11) Uani 1.0 4 d .
C19 C 0.9323(6) 0.1725(3) 0.6167(3) 0.0358(12) Uani 1.0 4 d .
C20 C 1.3158(6) 0.0787(4) 0.7026(3) 0.0384(12) Uani 1.0 4 d .
H2 H 0.4448 0.0508 0.3962 0.0331 Uiso 1.0 4 calc R
H3 H 0.2481 -0.0330 0.3240 0.0431 Uiso 1.0 4 calc R
H4 H 0.0463 0.0441 0.2491 0.0463 Uiso 1.0 4 calc R
H5 H 0.0414 0.2059 0.2460 0.0432 Uiso 1.0 4 calc R
H6 H 0.2420 0.2915 0.3157 0.0356 Uiso 1.0 4 calc R
H7 H 0.711(3) 0.406(4) 0.486(3) 0.09(3) Uiso 1.0 4 d .
H8 H 0.9112 0.3729 0.4110 0.0444 Uiso 1.0 4 calc R
H9 H 1.1600 0.3632 0.4724 0.0374 Uiso 1.0 4 calc R
H11 H 0.9939 0.4147 0.6940 0.0369 Uiso 1.0 4 calc R
H12 H 0.7495 0.4235 0.6269 0.0449 Uiso 1.0 4 calc R
H13A H 1.3153 0.4442 0.6270 0.0411 Uiso 1.0 4 calc R
H13B H 1.3221 0.3358 0.6049 0.0411 Uiso 1.0 4 calc R
H13C H 1.2597 0.3683 0.6904 0.0411 Uiso 1.0 4 calc R
H14 H 0.844(5) 0.160(5) 0.497(3) 0.10(3) Uiso 1.0 4 d .
H15 H 1.0585 0.1011 0.4490 0.0443 Uiso 1.0 4 calc R
H16 H 1.2654 0.0561 0.5376 0.0427 Uiso 1.0 4 calc R
H18 H 1.0541 0.1651 0.7282 0.0375 Uiso 1.0 4 calc R
H19 H 0.8449 0.2022 0.6360 0.0429 Uiso 1.0 4 calc R
H20A H 1.2868 0.0263 0.7368 0.0461 Uiso 1.0 4 calc R
H20B H 1.3461 0.1318 0.7383 0.0461 Uiso 1.0 4 calc R
H20C H 1.4022 0.0604 0.6713 0.0461 Uiso 1.0 4 calc R

loop_
_atom_site_aniso_label
_atom_site_aniso_U_11
_atom_site_aniso_U_22
_atom_site_aniso_U_33
_atom_site_aniso_U_12
_atom_site_aniso_U_13
_atom_site_aniso_U_23
Se1 0.0252(3) 0.0229(3) 0.0393(3) 0.0010(2) -0.0003(2) -0.00086(18)
Se2 0.0210(3) 0.0324(3) 0.0243(3) 0.0019(2) 0.00263(18) -0.00192(17)
Se3 0.0263(3) 0.0453(3) 0.0219(3) -0.0042(3) 0.00065(19) 0.00339(18)
P1 0.0189(6) 0.0232(6) 0.0210(6) -0.0022(5) -0.0005(5) -0.0015(4)
N7 0.030(3) 0.032(3) 0.050(3) -0.014(2) -0.013(3) 0.0066(18)
N14 0.031(3) 0.028(3) 0.043(3) -0.011(2) -0.015(2) 0.0111(17)
C1 0.021(3) 0.028(3) 0.017(2) -0.0032(19) 0.0046(18) -0.0029(16)
C2 0.025(3) 0.028(3) 0.030(3) -0.005(2) 0.004(2) -0.0010(18)
C3 0.036(4) 0.030(3) 0.042(3) -0.011(3) 0.007(3) -0.008(2)
C4 0.030(3) 0.055(4) 0.030(3) -0.016(3) -0.001(3) -0.014(3)
C5 0.025(3) 0.055(4) 0.027(3) -0.003(3) -0.007(2) -0.003(2)
C6 0.024(3) 0.037(3) 0.027(3) -0.003(3) -0.002(2) 0.0023(19)
C8 0.055(4) 0.030(3) 0.026(3) -0.015(3) -0.003(3) 0.0005(19)
C9 0.037(3) 0.027(3) 0.031(3) -0.006(3) 0.007(3) -0.0011(18)
C10 0.026(3) 0.018(3) 0.029(3) -0.0053(19) 0.002(2) 0.0003(17)
C11 0.030(3) 0.030(3) 0.033(3) -0.007(2) 0.006(3) 0.0008(19)
C12 0.029(3) 0.035(3) 0.050(4) -0.007(3) 0.008(3) 0.006(3)
C13 0.030(3) 0.037(3) 0.036(3) -0.003(3) -0.000(3) 0.007(2)
C15 0.040(4) 0.041(3) 0.029(3) -0.012(3) -0.001(3) 0.004(2)
C16 0.031(3) 0.046(4) 0.029(3) -0.004(3) 0.002(3) 0.001(2)
C17 0.030(3) 0.021(3) 0.027(3) -0.009(2) -0.003(2) 0.0049(17)
C18 0.033(3) 0.031(3) 0.030(3) -0.003(3) -0.000(3) 0.0013(19)
C19 0.033(3) 0.029(3) 0.046(3) -0.004(3) 0.005(3) 0.002(2)
C20 0.038(4) 0.041(3) 0.035(3) -0.000(3) -0.007(3) 0.002(2)

loop_
_atom_type_symbol
_atom_type_description
_atom_type_scat_dispersion_real
_atom_type_scat_dispersion_imag
_atom_type_scat_source
C C 0.0033 0.0016
;
International Tables for Crystallography
(1992, Vol. C, Tables 4.2.6.8 and 6.1.1.4)
;
H H 0.0000 0.0000
;
International Tables for Crystallography
(1992, Vol. C, Table 6.1.1.4)
;
N N 0.0061 0.0033
;
International Tables for Crystallography
(1992, Vol. C, Tables 4.2.6.8 and 6.1.1.4)
;
P P 0.1023 0.0942
;
International Tables for Crystallography
(1992, Vol. C, Tables 4.2.6.8 and 6.1.1.4)
;
Se Se -0.0929 2.2259
;
International Tables for Crystallography
(1992, Vol. C, Tables 4.2.6.8 and 6.1.1.4)
;

loop_
_geom_angle_atom_site_label_1
_geom_angle_atom_site_label_2
_geom_angle_atom_site_label_3
_geom_angle
_geom_angle_publ_flag
Se1 P1 Se2 112.63(5) yes
Se1 P1 Se3 112.01(5) yes
Se1 P1 C1 107.60(14) yes
Se2 P1 Se3 111.73(5) yes
Se2 P1 C1 104.92(14) yes
Se3 P1 C1 107.48(14) yes
C8 N7 C12 122.1(5) yes
C15 N14 C19 121.3(4) yes
P1 C1 C2 118.2(3) yes
P1 C1 C6 123.1(4) yes
C2 C1 C6 118.7(4) yes
C1 C2 C3 120.5(4) yes
C2 C3 C4 120.5(5) yes
C3 C4 C5 119.7(5) yes
C4 C5 C6 120.2(5) yes
C1 C6 C5 120.3(5) yes
N7 C8 C9 120.4(4) yes
C8 C9 C10 120.1(5) yes
C9 C10 C11 116.9(4) yes
C9 C10 C13 121.4(4) yes
C11 C10 C13 121.7(4) yes
C10 C11 C12 120.5(4) yes
N7 C12 C11 120.0(5) yes
N14 C15 C16 120.9(5) yes
C15 C16 C17 119.9(5) yes
C16 C17 C18 117.6(4) yes
C16 C17 C20 121.3(4) yes
C18 C17 C20 121.1(4) yes
C17 C18 C19 120.5(4) yes
N14 C19 C18 119.7(5) yes
C8 N7 H7 118(3) no
C12 N7 H7 120(3) no
C15 N14 H14 117(3) no
C19 N14 H14 121(3) no
C1 C2 H2 119.763 no
C3 C2 H2 119.761 no
C2 C3 H3 119.738 no
C4 C3 H3 119.748 no
C3 C4 H4 120.129 no
C5 C4 H4 120.124 no
C4 C5 H5 119.892 no
C6 C5 H5 119.896 no
C1 C6 H6 119.848 no
C5 C6 H6 119.848 no
N7 C8 H8 119.791 no
C9 C8 H8 119.797 no
C8 C9 H9 119.952 no
C10 C9 H9 119.964 no
C10 C11 H11 119.747 no
C12 C11 H11 119.754 no
N7 C12 H12 120.007 no
C11 C12 H12 120.002 no
C10 C13 H13A 109.473 no
C10 C13 H13B 109.475 no
C10 C13 H13C 109.469 no
H13A C13 H13B 109.469 no
H13A C13 H13C 109.466 no
H13B C13 H13C 109.476 no
N14 C15 H15 119.554 no
C16 C15 H15 119.543 no
C15 C16 H16 120.041 no
C17 C16 H16 120.045 no
C17 C18 H18 119.740 no
C19 C18 H18 119.740 no
N14 C19 H19 120.147 no
C18 C19 H19 120.150 no
C17 C20 H20A 109.475 no
C17 C20 H20B 109.470 no
C17 C20 H20C 109.466 no
H20A C20 H20B 109.477 no
H20A C20 H20C 109.468 no
H20B C20 H20C 109.471 no

loop_
_geom_bond_atom_site_label_1
_geom_bond_atom_site_label_2
_geom_bond_distance
_geom_bond_publ_flag
Se1 P1 2.1881(12) yes
Se2 P1 2.1826(13) yes
Se3 P1 2.1673(11) yes
P1 C1 1.837(4) yes
N7 C8 1.329(7) yes
N7 C12 1.326(7) yes
N14 C15 1.334(7) yes
N14 C19 1.344(7) yes
C1 C2 1.394(6) yes
C1 C6 1.390(6) yes
C2 C3 1.384(7) yes
C3 C4 1.381(7) yes
C4 C5 1.375(8) yes
C5 C6 1.399(7) yes
C8 C9 1.366(7) yes
C9 C10 1.396(6) yes
C10 C11 1.401(7) yes
C10 C13 1.474(6) yes
C11 C12 1.365(7) yes
C15 C16 1.354(7) yes
C16 C17 1.400(6) yes
C17 C18 1.384(7) yes
C17 C20 1.489(7) yes
C18 C19 1.369(7) yes
N7 H7 0.98(3) no
N14 H14 0.98(4) no
C2 H2 0.950 no
C3 H3 0.950 no
C4 H4 0.950 no
C5 H5 0.950 no
C6 H6 0.950 no
C8 H8 0.950 no
C9 H9 0.950 no
C11 H11 0.950 no
C12 H12 0.950 no
C13 H13A 0.980 no
C13 H13B 0.980 no
C13 H13C 0.980 no
C15 H15 0.950 no
C16 H16 0.950 no
C18 H18 0.950 no
C19 H19 0.950 no
C20 H20A 0.980 no
C20 H20B 0.980 no
C20 H20C 0.980 no

loop_
_geom_contact_atom_site_label_1
_geom_contact_atom_site_label_2
_geom_contact_distance
_geom_contact_publ_flag
_geom_contact_site_symmetry_2
Se1 C6 3.386(5) no .
Se2 C2 3.587(5) no .
Se3 C2 3.595(4) no .
N7 C10 2.739(6) no .
N14 C17 2.738(6) no .
C1 C4 2.793(7) no .
C2 C5 2.766(7) no .
C3 C6 2.764(7) no .
C8 C11 2.715(7) no .
C9 C12 2.725(7) no .
C15 C18 2.716(7) no .
C16 C19 2.729(7) no .
Se1 N7 3.267(5) no .
Se2 N14 3.353(4) no .
Se3 N14 3.510(5) no .
Se3 C16 3.561(5) no 1_455
Se3 C19 3.513(5) no .
N7 Se1 3.267(5) no .
N7 C9 3.375(6) no 3_766
N7 C10 3.573(6) no 3_766
N14 Se2 3.353(4) no .
N14 Se3 3.510(5) no .
N14 C8 3.466(6) no .
N14 C9 3.493(6) no .
C3 C19 3.519(7) no 3_656
C4 C12 3.598(7) no 4_454
C8 N14 3.466(6) no .
C8 C9 3.503(7) no 3_766
C8 C10 3.437(6) no 3_766
C9 N7 3.375(6) no 3_766
C9 N14 3.493(6) no .
C9 C8 3.503(7) no 3_766
C9 C12 3.577(7) no 3_766
C10 N7 3.573(6) no 3_766
C10 C8 3.437(6) no 3_766
C10 C19 3.505(7) no .
C11 C19 3.396(7) no .
C12 C4 3.598(7) no 4_555
C12 C9 3.577(7) no 3_766
C12 C19 3.546(7) no .
C15 C15 3.376(7) no 3_756
C16 Se3 3.561(5) no 1_655
C19 Se3 3.513(5) no .
C19 C3 3.519(7) no 3_656
C19 C10 3.505(7) no .
C19 C11 3.396(7) no .
C19 C12 3.546(7) no .
Se1 H6 2.8276 no .
Se2 H2 3.3465 no .
Se3 H2 3.2726 no .
P1 H2 2.8466 no .
P1 H6 2.9532 no .
N7 H9 3.1921 no .
N7 H11 3.1837 no .
N14 H16 3.1922 no .
N14 H18 3.2015 no .
C1 H3 3.2665 no .
C1 H5 3.2744 no .
C2 H4 3.2581 no .
C2 H6 3.2562 no .
C3 H5 3.2422 no .
C4 H2 3.2554 no .
C4 H6 3.2590 no .
C5 H3 3.2403 no .
C6 H2 3.2552 no .
C6 H4 3.2642 no .
C8 H12 3.1750 no .
C9 H7 3.21(3) no .
C9 H11 3.2482 no .
C9 H13A 2.9029 no .
C9 H13B 2.6240 no .
C9 H13C 3.2676 no .
C10 H8 3.2511 no .
C10 H12 3.2594 no .
C11 H7 3.22(4) no .
C11 H9 3.2501 no .
C11 H13A 2.9942 no .
C11 H13B 3.2360 no .
C11 H13C 2.5854 no .
C12 H8 3.1730 no .
C13 H9 2.6740 no .
C13 H11 2.6810 no .
C15 H19 3.1888 no .
C16 H14 3.20(5) no .
C16 H18 3.2458 no .
C16 H20A 3.0734 no .
C16 H20B 3.1975 no .
C16 H20C 2.5670 no .
C17 H15 3.2423 no .
C17 H19 3.2488 no .
C18 H14 3.24(5) no .
C18 H16 3.2455 no .
C18 H20A 2.8254 no .
C18 H20B 2.6832 no .
C18 H20C 3.2873 no .
C19 H15 3.1865 no .
C20 H16 2.6877 no .
C20 H18 2.6630 no .
H2 H3 2.3270 no .
H3 H4 2.3295 no .
H4 H5 2.3251 no .
H5 H6 2.3455 no .
H7 H8 2.2621 no .
H7 H12 2.2884 no .
H8 H9 2.3119 no .
H9 H13A 2.9767 no .
H9 H13B 2.4947 no .
H9 H13C 3.5596 no .
H11 H12 2.3111 no .
H11 H13A 3.1222 no .
H11 H13B 3.5054 no .
H11 H13C 2.4189 no .
H14 H15 2.2540 no .
H14 H19 2.3310 no .
H15 H16 2.2981 no .
H16 H20A 3.2412 no .
H16 H20B 3.4403 no .
H16 H20C 2.3799 no .
H18 H19 2.3174 no .
H18 H20A 2.8402 no .
H18 H20B 2.5839 no .
H18 H20C 3.5813 no .
Se1 H4 3.3052 no 2_555
Se1 H7 2.30(4) no .
Se1 H9 3.1458 no 1_455
Se1 H12 3.3615 no 3_666
Se1 H13A 3.0159 no 3_766
Se1 H18 3.0695 no 4_454
Se2 H5 3.3930 no 1_655
Se2 H8 3.0836 no .
Se2 H11 3.5575 no 4_454
Se2 H13C 2.8730 no 4_454
Se2 H14 2.47(5) no .
Se2 H15 3.4253 no .
Se2 H18 3.1554 no 4_454
Se2 H20A 3.5354 no 3_756
Se2 H20B 3.3299 no 4_454
Se3 H3 3.5648 no 3_656
Se3 H5 3.5194 no 4_555
Se3 H7 3.51(6) no .
Se3 H13B 2.9723 no 1_455
Se3 H14 2.87(5) no .
Se3 H16 3.1545 no 1_455
Se3 H19 2.9019 no .
Se3 H20C 3.1532 no 1_455
P1 H7 3.01(5) no .
P1 H14 3.17(5) no .
P1 H18 3.3692 no 4_454
N7 H9 3.4145 no 3_766
N7 H13A 3.3310 no 3_766
N7 H14 3.47(7) no .
N7 H19 3.4511 no .
N14 H3 3.3613 no 3_656
C1 H11 3.3387 no 4_454
C1 H15 3.3135 no 1_455
C1 H16 3.5093 no 1_455
C2 H11 3.0851 no 4_454
C2 H15 3.1034 no 1_455
C2 H16 3.0139 no 1_455
C2 H20C 2.9944 no 3_756
C3 H11 3.2164 no 4_454
C3 H12 3.2310 no 4_454
C3 H15 2.8996 no 1_455
C3 H16 3.4843 no 1_455
C3 H19 3.5496 no 3_656
C3 H20C 3.3409 no 3_756
C4 H11 3.5906 no 4_454
C4 H12 2.7566 no 4_454
C4 H13A 3.5090 no 4_354
C4 H13C 3.4723 no 4_354
C4 H15 2.8963 no 1_455
C5 H12 3.0756 no 4_454
C5 H13C 3.4129 no 4_354
C5 H15 3.0902 no 1_455
C5 H19 3.5702 no 4_454
C6 H9 3.3180 no 1_455
C6 H15 3.2996 no 1_455
C6 H18 3.5514 no 4_454
C6 H19 3.3152 no 4_454
C8 H13A 3.5616 no 3_766
C8 H14 3.32(7) no .
C10 H8 3.4225 no 3_766
C10 H20A 3.4769 no 2_756
C11 H8 3.4129 no 3_766
C11 H19 3.1602 no .
C11 H20A 3.2640 no 2_756
C12 H9 3.4211 no 3_766
C12 H19 3.0758 no .
C13 H4 3.1506 no 4_655
C13 H5 3.1879 no 4_655
C13 H7 3.58(6) no 3_766
C13 H20A 3.0136 no 2_756
C15 H15 3.3237 no 3_756
C16 H15 3.4053 no 3_756
C17 H4 3.4936 no 3_656
C18 H3 3.1442 no 3_656
C18 H4 3.2293 no 3_656
C19 H3 2.7711 no 3_656
C20 H2 3.3114 no 3_756
C20 H8 3.4732 no 4_555
C20 H11 3.2598 no 2_746
C20 H13C 3.5734 no 2_746
H2 C20 3.3114 no 3_756
H2 H11 3.3745 no 4_454
H2 H16 2.8832 no 1_455
H2 H16 3.0709 no 3_756
H2 H20A 3.4963 no 3_756
H2 H20C 2.4049 no 3_756
H3 Se3 3.5648 no 3_656
H3 N14 3.3613 no 3_656
H3 C18 3.1442 no 3_656
H3 C19 2.7711 no 3_656
H3 H6 3.3913 no 2_545
H3 H11 3.5641 no 4_454
H3 H12 3.5577 no 4_454
H3 H14 3.5746 no 3_656
H3 H15 3.3352 no 1_455
H3 H18 3.2979 no 3_656
H3 H19 2.6601 no 3_656
H3 H20C 3.0707 no 3_756
H4 Se1 3.3052 no 2_545
H4 C13 3.1506 no 4_354
H4 C17 3.4936 no 3_656
H4 C18 3.2293 no 3_656
H4 H12 2.8075 no 4_454
H4 H13A 2.7019 no 4_354
H4 H13B 3.3848 no 4_354
H4 H13C 2.8855 no 4_354
H4 H15 3.3298 no 1_455
H4 H18 3.1598 no 3_656
H4 H20A 3.1050 no 3_656
H5 Se2 3.3930 no 1_455
H5 Se3 3.5194 no 4_454
H5 C13 3.1879 no 4_354
H5 H12 3.3292 no 4_454
H5 H13A 3.4043 no 4_354
H5 H13B 2.9119 no 4_354
H5 H13C 2.7573 no 4_354
H5 H19 3.5705 no 4_454
H5 H20B 2.8841 no 4_354
H6 H3 3.3913 no 2_555
H6 H8 3.5844 no 1_455
H6 H9 2.8847 no 1_455
H6 H18 3.2374 no 4_454
H6 H19 3.1189 no 4_454
H7 Se1 2.30(4) no .
H7 Se3 3.51(6) no .
H7 P1 3.01(5) no .
H7 C13 3.58(6) no 3_766
H7 H9 3.5449 no 3_766
H7 H13A 2.8207 no 3_766
H8 Se2 3.0836 no .
H8 C10 3.4225 no 3_766
H8 C11 3.4129 no 3_766
H8 C20 3.4732 no 4_454
H8 H6 3.5844 no 1_655
H8 H13A 3.3130 no 3_766
H8 H14 3.4320 no .
H8 H20A 3.2695 no 4_454
H8 H20B 2.8027 no 4_454
H9 Se1 3.1458 no 1_655
H9 N7 3.4145 no 3_766
H9 C6 3.3180 no 1_655
H9 C12 3.4211 no 3_766
H9 H6 2.8847 no 1_655
H9 H7 3.5449 no 3_766
H9 H12 3.5799 no 3_766
H11 Se2 3.5575 no 4_555
H11 C1 3.3387 no 4_555
H11 C2 3.0851 no 4_555
H11 C3 3.2164 no 4_555
H11 C4 3.5906 no 4_555
H11 C20 3.2598 no 2_756
H11 H2 3.3745 no 4_555
H11 H3 3.5641 no 4_555
H11 H19 3.4164 no .
H11 H20A 2.6674 no 2_756
H11 H20B 3.5508 no 2_756
H11 H20C 3.0998 no 2_756
H12 Se1 3.3615 no 3_666
H12 C3 3.2310 no 4_555
H12 C4 2.7566 no 4_555
H12 C5 3.0756 no 4_555
H12 H3 3.5577 no 4_555
H12 H4 2.8075 no 4_555
H12 H5 3.3292 no 4_555
H12 H9 3.5799 no 3_766
H12 H19 3.2859 no .
H13A Se1 3.0159 no 3_766
H13A N7 3.3310 no 3_766
H13A C4 3.5090 no 4_655
H13A C8 3.5616 no 3_766
H13A H4 2.7019 no 4_655
H13A H5 3.4043 no 4_655
H13A H7 2.8207 no 3_766
H13A H8 3.3130 no 3_766
H13A H20A 2.7180 no 2_756
H13B Se3 2.9723 no 1_655
H13B H4 3.3848 no 4_655
H13B H5 2.9119 no 4_655
H13C Se2 2.8730 no 4_555
H13C C4 3.4723 no 4_655
H13C C5 3.4129 no 4_655
H13C C20 3.5734 no 2_756
H13C H4 2.8855 no 4_655
H13C H5 2.7573 no 4_655
H13C H18 3.5084 no .
H13C H20A 2.6063 no 2_756
H13C H20B 3.5508 no .
H14 Se2 2.47(5) no .
H14 Se3 2.87(5) no .
H14 P1 3.17(5) no .
H14 N7 3.47(7) no .
H14 C8 3.32(7) no .
H14 H3 3.5746 no 3_656
H14 H8 3.4320 no .
H14 H16 3.2805 no 3_756
H15 Se2 3.4253 no .
H15 C1 3.3135 no 1_655
H15 C2 3.1034 no 1_655
H15 C3 2.8996 no 1_655
H15 C4 2.8963 no 1_655
H15 C5 3.0902 no 1_655
H15 C6 3.2996 no 1_655
H15 C15 3.3237 no 3_756
H15 C16 3.4053 no 3_756
H15 H3 3.3352 no 1_655
H15 H4 3.3298 no 1_655
H15 H15 3.5356 no 3_756
H16 Se3 3.1545 no 1_655
H16 C1 3.5093 no 1_655
H16 C2 3.0139 no 1_655
H16 C3 3.4843 no 1_655
H16 H2 2.8832 no 1_655
H16 H2 3.0709 no 3_756
H16 H14 3.2805 no 3_756
H18 Se1 3.0695 no 4_555
H18 Se2 3.1554 no 4_555
H18 P1 3.3692 no 4_555
H18 C6 3.5514 no 4_555
H18 H3 3.2979 no 3_656
H18 H4 3.1598 no 3_656
H18 H6 3.2374 no 4_555
H18 H13C 3.5084 no .
H19 Se3 2.9019 no .
H19 N7 3.4511 no .
H19 C3 3.5496 no 3_656
H19 C5 3.5702 no 4_555
H19 C6 3.3152 no 4_555
H19 C11 3.1602 no .
H19 C12 3.0758 no .
H19 H3 2.6601 no 3_656
H19 H5 3.5705 no 4_555
H19 H6 3.1189 no 4_555
H19 H11 3.4164 no .
H19 H12 3.2859 no .
H20A Se2 3.5354 no 3_756
H20A C10 3.4769 no 2_746
H20A C11 3.2640 no 2_746
H20A C13 3.0136 no 2_746
H20A H2 3.4963 no 3_756
H20A H4 3.1050 no 3_656
H20A H8 3.2695 no 4_555
H20A H11 2.6674 no 2_746
H20A H13A 2.7180 no 2_746
H20A H13C 2.6063 no 2_746
H20B Se2 3.3299 no 4_555
H20B H5 2.8841 no 4_655
H20B H8 2.8027 no 4_555
H20B H11 3.5508 no 2_746
H20B H13C 3.5508 no .
H20C Se3 3.1532 no 1_655
H20C C2 2.9944 no 3_756
H20C C3 3.3409 no 3_756
H20C H2 2.4049 no 3_756
H20C H3 3.0707 no 3_756
H20C H11 3.0998 no 2_746

loop_
_geom_torsion_atom_site_label_1
_geom_torsion_atom_site_label_2
_geom_torsion_atom_site_label_3
_geom_torsion_atom_site_label_4
_geom_torsion
_geom_torsion_publ_flag
Se1 P1 C1 C2 -177.9(3) no
Se1 P1 C1 C6 3.8(4) no
Se2 P1 C1 C2 61.9(3) no
Se2 P1 C1 C6 -116.3(3) no
Se3 P1 C1 C2 -57.1(3) no
Se3 P1 C1 C6 124.6(3) no
C8 N7 C12 C11 1.0(7) no
C12 N7 C8 C9 -1.1(7) no
C15 N14 C19 C18 -1.0(7) no
C19 N14 C15 C16 2.6(7) no
P1 C1 C2 C3 -177.5(3) no
P1 C1 C6 C5 178.3(3) no
C2 C1 C6 C5 0.1(6) no
C6 C1 C2 C3 0.8(6) no
C1 C2 C3 C4 -0.9(7) no
C2 C3 C4 C5 0.1(7) no
C3 C4 C5 C6 0.8(7) no
C4 C5 C6 C1 -0.9(7) no
N7 C8 C9 C10 0.1(7) no
C8 C9 C10 C11 1.0(6) no
C8 C9 C10 C13 -179.6(4) no
C9 C10 C11 C12 -1.1(6) no
C13 C10 C11 C12 179.5(4) no
C10 C11 C12 N7 0.1(7) no
N14 C15 C16 C17 -2.1(7) no
C15 C16 C17 C18 0.0(7) no
C15 C16 C17 C20 -179.8(4) no
C16 C17 C18 C19 1.5(6) no
C20 C17 C18 C19 -178.7(4) no
C17 C18 C19 N14 -1.0(7) no
